data_2232286
loop_
_publ_author_name
'Fun, Hoong-Kun'
'Hemamalini, Madhukar'
'Hazra, Anita'
'Goswami, Shyamaprosad'

_publ_section_title
;
 <i>N</i>-Benzyl-4-methyl-6-phenylpyrimidin-2-amine
;
_journal_coeditor_code HB6441
_journal_issue 11
_journal_name_full 'Acta Crystallographica Section E'
_journal_page_first o2932
_journal_paper_doi 10.1107/S1600536811041365
_journal_volume 67
_journal_year 2011
_chemical_formula_iupac 'C18 H17 N3'
_chemical_formula_moiety 'C18 H17 N3'
_chemical_formula_sum 'C18 H17 N3'
_chemical_formula_weight 275.35
_chemical_name_systematic
;
<i>N</i>-Benzyl-4-methyl-6-phenylpyrimidin-2-amine
;
_space_group_IT_number 2
_symmetry_cell_setting triclinic
_symmetry_space_group_name_Hall '-P 1'
_symmetry_space_group_name_H-M 'P -1'
_atom_sites_solution_hydrogens geom
_atom_sites_solution_primary direct
_atom_sites_solution_secondary difmap
_audit_creation_method SHELXL-97
_cell_angle_alpha 115.7970(10)
_cell_angle_beta 93.0190(10)
_cell_angle_gamma 111.5650(10)
_cell_formula_units_Z 2
_cell_length_a 8.29740(10)
_cell_length_b 9.9316(2)
_cell_length_c 10.7251(2)
_cell_measurement_reflns_used 8187
_cell_measurement_temperature 100.00(10)
_cell_measurement_theta_max 32.55
_cell_measurement_theta_min 2.40
_cell_volume 715.78(2)
_computing_cell_refinement 'SAINT (Bruker, 2009)'
_computing_data_collection 'APEX2 (Bruker, 2009)'
_computing_data_reduction 'SAINT (Bruker, 2009)'
_computing_molecular_graphics 'SHELXTL (Sheldrick, 2008)'
_computing_publication_material 'SHELXTL (Sheldrick, 2008) and PLATON (Spek, 2009)'
_computing_structure_refinement 'SHELXTL (Sheldrick, 2008)'
_computing_structure_solution 'SHELXTL (Sheldrick, 2008)'
_diffrn_ambient_temperature 100.00(10)
_diffrn_measured_fraction_theta_full 0.999
_diffrn_measured_fraction_theta_max 0.999
_diffrn_measurement_device_type 'Bruker SMART APEXII CCD'
_diffrn_measurement_method '\f and \w'
_diffrn_radiation_monochromator graphite
_diffrn_radiation_source 'fine-focus sealed tube'
_diffrn_radiation_type MoK\a
_diffrn_radiation_wavelength 0.71073
_diffrn_reflns_av_R_equivalents 0.0283
_diffrn_reflns_av_sigmaI/netI 0.0220
_diffrn_reflns_limit_h_max 10
_diffrn_reflns_limit_h_min -10
_diffrn_reflns_limit_k_max 12
_diffrn_reflns_limit_k_min -12
_diffrn_reflns_limit_l_max 13
_diffrn_reflns_limit_l_min -13
_diffrn_reflns_number 14761
_diffrn_reflns_theta_full 27.50
_diffrn_reflns_theta_max 27.50
_diffrn_reflns_theta_min 2.18
_diffrn_standards_number 0
_exptl_absorpt_coefficient_mu 0.077
_exptl_absorpt_correction_T_max 0.9847
_exptl_absorpt_correction_T_min 0.9762
_exptl_absorpt_correction_type multi-scan
_exptl_absorpt_process_details '(SADABS; Bruker, 2009)'
_exptl_crystal_colour colourless
_exptl_crystal_density_diffrn 1.278
_exptl_crystal_density_method 'not measured'
_exptl_crystal_description block
_exptl_crystal_F_000 292
_exptl_crystal_size_max 0.31
_exptl_crystal_size_mid 0.23
_exptl_crystal_size_min 0.20
_refine_diff_density_max 0.297
_refine_diff_density_min -0.228
_refine_ls_extinction_method none
_refine_ls_goodness_of_fit_ref 1.077
_refine_ls_hydrogen_treatment refall
_refine_ls_matrix_type full
_refine_ls_number_parameters 258
_refine_ls_number_reflns 3272
_refine_ls_number_restraints 0
_refine_ls_restrained_S_all 1.077
_refine_ls_R_factor_all 0.0432
_refine_ls_R_factor_gt 0.0380
_refine_ls_shift/su_max_lt 0.001
_refine_ls_shift/su_mean 0.000
_refine_ls_structure_factor_coef Fsqd
_refine_ls_weighting_details 'calc w=1/[\s^2^(Fo^2^)+(0.0489P)^2^+0.2057P] where P=(Fo^2^+2Fc^2^)/3'
_refine_ls_weighting_scheme calc
_refine_ls_wR_factor_gt 0.0981
_refine_ls_wR_factor_ref 0.1029
_reflns_number_gt 2882
_reflns_number_total 3272
_reflns_threshold_expression I>2\s(I)
_cod_data_source_file hb6441.cif
_cod_data_source_block I
_cod_database_code 2232286
_cod_database_fobs_code 2232286

loop_
_symmetry_equiv_pos_as_xyz
'x, y, z'
'-x, -y, -z'

loop_
_atom_site_type_symbol
_atom_site_label
_atom_site_fract_x
_atom_site_fract_y
_atom_site_fract_z
_atom_site_U_iso_or_equiv
_atom_site_adp_type
_atom_site_calc_flag
_atom_site_occupancy
_atom_site_symmetry_multiplicity
N N1 0.90066(12) -0.08503(11) 0.12219(9) 0.0188(2) Uani d 1 1
N N2 0.87677(11) 0.12752(11) 0.33305(9) 0.0183(2) Uani d 1 1
N N3 0.97171(13) 0.17646(11) 0.15239(10) 0.0212(2) Uani d 1 1
C C1 0.71112(14) 0.21029(13) 0.56032(11) 0.0198(2) Uani d 1 1
C C2 0.65631(15) 0.26533(14) 0.68605(12) 0.0223(2) Uani d 1 1
C C3 0.65182(15) 0.19273(14) 0.77178(12) 0.0238(2) Uani d 1 1
C C4 0.70214(15) 0.06358(15) 0.73105(12) 0.0242(2) Uani d 1 1
C C5 0.75556(15) 0.00702(14) 0.60459(12) 0.0218(2) Uani d 1 1
C C6 0.76074(13) 0.07970(13) 0.51815(11) 0.0184(2) Uani d 1 1
C C7 0.81314(14) 0.01877(13) 0.38081(11) 0.0180(2) Uani d 1 1
C C8 0.79212(14) -0.14363(14) 0.30300(12) 0.0204(2) Uani d 1 1
C C9 0.83871(14) -0.19054(13) 0.17325(11) 0.0199(2) Uani d 1 1
C C10 0.91539(13) 0.07005(13) 0.20488(11) 0.0182(2) Uani d 1 1
C C11 0.98525(15) 0.34359(13) 0.22902(12) 0.0205(2) Uani d 1 1
C C12 0.80780(14) 0.35250(13) 0.24133(11) 0.0187(2) Uani d 1 1
C C13 0.65081(15) 0.23457(14) 0.13426(12) 0.0223(2) Uani d 1 1
C C14 0.48991(16) 0.24699(15) 0.14611(13) 0.0269(3) Uani d 1 1
C C15 0.48407(16) 0.37634(16) 0.26597(14) 0.0280(3) Uani d 1 1
C C16 0.64009(16) 0.49505(14) 0.37303(13) 0.0250(3) Uani d 1 1
C C17 0.80155(15) 0.48400(13) 0.36038(12) 0.0210(2) Uani d 1 1
C C18 0.81962(18) -0.36362(15) 0.08273(13) 0.0273(3) Uani d 1 1
H H1N3 1.005(2) 0.1438(18) 0.0687(17) 0.033(4) Uiso d 1 1
H H1A 0.7119(17) 0.2595(15) 0.4979(14) 0.019(3) Uiso d 1 1
H H2A 0.6173(18) 0.3557(17) 0.7140(15) 0.027(3) Uiso d 1 1
H H3A 0.6092(19) 0.2292(17) 0.8604(16) 0.032(4) Uiso d 1 1
H H4A 0.7012(19) 0.0135(17) 0.7921(15) 0.029(4) Uiso d 1 1
H H5A 0.7917(18) -0.0852(17) 0.5761(14) 0.024(3) Uiso d 1 1
H H8A 0.7447(18) -0.2220(17) 0.3358(14) 0.026(3) Uiso d 1 1
H H11A 1.0675(18) 0.4045(16) 0.3265(15) 0.024(3) Uiso d 1 1
H H11B 1.0416(18) 0.4018(16) 0.1759(14) 0.023(3) Uiso d 1 1
H H13A 0.6563(17) 0.1413(16) 0.0507(14) 0.022(3) Uiso d 1 1
H H14A 0.379(2) 0.1611(18) 0.0700(16) 0.033(4) Uiso d 1 1
H H15A 0.369(2) 0.3830(19) 0.2750(16) 0.038(4) Uiso d 1 1
H H16A 0.6346(19) 0.5878(18) 0.4579(16) 0.032(4) Uiso d 1 1
H H17A 0.9114(19) 0.5707(17) 0.4357(15) 0.025(3) Uiso d 1 1
H H18A 0.763(2) -0.4358(19) 0.1203(16) 0.038(4) Uiso d 1 1
H H18B 0.749(2) -0.414(2) -0.0168(19) 0.047(4) Uiso d 1 1
H H18C 0.939(2) -0.366(2) 0.0729(18) 0.050(5) Uiso d 1 1

loop_
_atom_site_aniso_label
_atom_site_aniso_U_11
_atom_site_aniso_U_22
_atom_site_aniso_U_33
_atom_site_aniso_U_12
_atom_site_aniso_U_13
_atom_site_aniso_U_23
N1 0.0189(4) 0.0202(4) 0.0175(4) 0.0093(4) 0.0045(3) 0.0088(4)
N2 0.0171(4) 0.0204(4) 0.0173(4) 0.0082(4) 0.0051(3) 0.0090(4)
N3 0.0274(5) 0.0207(5) 0.0203(5) 0.0127(4) 0.0119(4) 0.0114(4)
C1 0.0185(5) 0.0198(5) 0.0189(5) 0.0062(4) 0.0046(4) 0.0094(4)
C2 0.0205(5) 0.0216(5) 0.0221(5) 0.0086(4) 0.0064(4) 0.0087(4)
C3 0.0215(5) 0.0275(6) 0.0172(5) 0.0086(5) 0.0063(4) 0.0082(4)
C4 0.0252(5) 0.0286(6) 0.0196(5) 0.0099(5) 0.0060(4) 0.0138(5)
C5 0.0210(5) 0.0231(5) 0.0209(5) 0.0096(4) 0.0046(4) 0.0107(4)
C6 0.0147(5) 0.0194(5) 0.0167(5) 0.0047(4) 0.0029(4) 0.0076(4)
C7 0.0145(4) 0.0211(5) 0.0180(5) 0.0072(4) 0.0028(4) 0.0098(4)
C8 0.0211(5) 0.0216(5) 0.0210(5) 0.0092(4) 0.0065(4) 0.0125(4)
C9 0.0193(5) 0.0200(5) 0.0196(5) 0.0085(4) 0.0035(4) 0.0092(4)
C10 0.0148(5) 0.0216(5) 0.0183(5) 0.0082(4) 0.0035(4) 0.0097(4)
C11 0.0227(5) 0.0192(5) 0.0202(5) 0.0086(4) 0.0074(4) 0.0103(4)
C12 0.0227(5) 0.0194(5) 0.0177(5) 0.0092(4) 0.0065(4) 0.0118(4)
C13 0.0272(6) 0.0205(5) 0.0182(5) 0.0096(4) 0.0037(4) 0.0096(4)
C14 0.0237(6) 0.0258(6) 0.0297(6) 0.0070(5) -0.0002(5) 0.0162(5)
C15 0.0239(6) 0.0317(6) 0.0395(7) 0.0152(5) 0.0113(5) 0.0237(6)
C16 0.0310(6) 0.0232(6) 0.0277(6) 0.0149(5) 0.0133(5) 0.0148(5)
C17 0.0245(5) 0.0191(5) 0.0191(5) 0.0081(4) 0.0061(4) 0.0102(4)
C18 0.0380(7) 0.0222(6) 0.0237(6) 0.0144(5) 0.0117(5) 0.0113(5)

loop_
_atom_type_symbol
_atom_type_description
_atom_type_scat_dispersion_real
_atom_type_scat_dispersion_imag
_atom_type_scat_source
C C 0.0033 0.0016 'International Tables Vol C Tables 4.2.6.8 and 6.1.1.4'
H H 0.0000 0.0000 'International Tables Vol C Tables 4.2.6.8 and 6.1.1.4'
N N 0.0061 0.0033 'International Tables Vol C Tables 4.2.6.8 and 6.1.1.4'

loop_
_geom_angle_atom_site_label_1
_geom_angle_atom_site_label_2
_geom_angle_atom_site_label_3
_geom_angle
C9 N1 C10 115.99(9)
C7 N2 C10 116.49(9)
C10 N3 C11 121.48(9)
C10 N3 H1N3 119.4(9)
C11 N3 H1N3 119.1(9)
C2 C1 C6 120.17(10)
C2 C1 H1A 120.9(7)
C6 C1 H1A 118.9(7)
C3 C2 C1 120.50(11)
C3 C2 H2A 119.6(8)
C1 C2 H2A 119.9(8)
C2 C3 C4 119.66(10)
C2 C3 H3A 120.9(8)
C4 C3 H3A 119.4(8)
C5 C4 C3 120.06(11)
C5 C4 H4A 120.1(8)
C3 C4 H4A 119.8(8)
C4 C5 C6 120.55(10)
C4 C5 H5A 119.7(8)
C6 C5 H5A 119.7(8)
C5 C6 C1 119.06(10)
C5 C6 C7 121.54(10)
C1 C6 C7 119.38(10)
N2 C7 C8 121.45(10)
N2 C7 C6 116.37(9)
C8 C7 C6 122.15(10)
C9 C8 C7 117.87(10)
C9 C8 H8A 120.5(8)
C7 C8 H8A 121.7(8)
N1 C9 C8 121.93(10)
N1 C9 C18 116.91(10)
C8 C9 C18 121.15(10)
N2 C10 N3 117.03(9)
N2 C10 N1 126.24(10)
N3 C10 N1 116.72(9)
N3 C11 C12 114.71(9)
N3 C11 H11A 109.8(7)
C12 C11 H11A 109.6(7)
N3 C11 H11B 107.0(7)
C12 C11 H11B 108.3(7)
H11A C11 H11B 107.2(11)
C13 C12 C17 118.88(10)
C13 C12 C11 121.50(9)
C17 C12 C11 119.60(10)
C12 C13 C14 120.63(10)
C12 C13 H13A 118.3(8)
C14 C13 H13A 121.0(8)
C15 C14 C13 120.17(11)
C15 C14 H14A 120.0(8)
C13 C14 H14A 119.8(8)
C14 C15 C16 119.64(11)
C14 C15 H15A 119.9(9)
C16 C15 H15A 120.5(9)
C15 C16 C17 120.23(11)
C15 C16 H16A 119.0(8)
C17 C16 H16A 120.8(8)
C16 C17 C12 120.44(10)
C16 C17 H17A 119.2(8)
C12 C17 H17A 120.3(8)
C9 C18 H18A 112.6(9)
C9 C18 H18B 111.5(10)
H18A C18 H18B 108.1(13)
C9 C18 H18C 112.2(10)
H18A C18 H18C 107.2(13)
H18B C18 H18C 104.9(13)

loop_
_geom_bond_atom_site_label_1
_geom_bond_atom_site_label_2
_geom_bond_distance
N1 C9 1.3399(14)
N1 C10 1.3546(13)
N2 C7 1.3411(14)
N2 C10 1.3476(14)
N3 C10 1.3545(14)
N3 C11 1.4522(13)
N3 H1N3 0.909(16)
C1 C2 1.3892(15)
C1 C6 1.3992(15)
C1 H1A 0.985(13)
C2 C3 1.3883(17)
C2 H2A 0.995(14)
C3 C4 1.3913(17)
C3 H3A 0.994(15)
C4 C5 1.3909(16)
C4 H4A 0.978(15)
C5 C6 1.3951(16)
C5 H5A 0.995(14)
C6 C7 1.4866(15)
C7 C8 1.3909(15)
C8 C9 1.3884(15)
C8 H8A 0.955(14)
C9 C18 1.5012(15)
C11 C12 1.5163(15)
C11 H11A 0.998(14)
C11 H11B 0.996(14)
C12 C13 1.3920(15)
C12 C17 1.3943(15)
C13 C14 1.3925(17)
C13 H13A 0.988(13)
C14 C15 1.3858(18)
C14 H14A 0.990(15)
C15 C16 1.3884(17)
C15 H15A 0.987(16)
C16 C17 1.3926(16)
C16 H16A 0.992(14)
C17 H17A 0.982(14)
C18 H18A 0.960(16)
C18 H18B 0.993(17)
C18 H18C 1.008(18)

loop_
_geom_hbond_atom_site_label_D
_geom_hbond_atom_site_label_H
_geom_hbond_atom_site_label_A
_geom_hbond_site_symmetry_A
_geom_hbond_distance_DH
_geom_hbond_distance_HA
_geom_hbond_distance_DA
_geom_hbond_angle_DHA
_geom_hbond_publ_flag
N3 H1N3 N1 2_755 0.909(17) 2.147(17) 3.0539(14) 175.7(14) yes
C5 H5A Cg1 2_756 0.995(14) 2.883(15) 3.3595(14) 110.3(10) yes
C18 H18A Cg3 1_545 0.960(16) 2.846(19) 3.7977(16) 171.8(13) yes

loop_
_geom_torsion_atom_site_label_1
_geom_torsion_atom_site_label_2
_geom_torsion_atom_site_label_3
_geom_torsion_atom_site_label_4
_geom_torsion
C6 C1 C2 C3 0.63(16)
C1 C2 C3 C4 -0.19(17)
C2 C3 C4 C5 -0.40(17)
C3 C4 C5 C6 0.55(17)
C4 C5 C6 C1 -0.10(16)
C4 C5 C6 C7 -178.51(10)
C2 C1 C6 C5 -0.49(16)
C2 C1 C6 C7 177.95(9)
C10 N2 C7 C8 1.35(15)
C10 N2 C7 C6 -176.58(9)
C5 C6 C7 N2 -156.38(10)
C1 C6 C7 N2 25.21(14)
C5 C6 C7 C8 25.70(15)
C1 C6 C7 C8 -152.70(10)
N2 C7 C8 C9 -0.20(15)
C6 C7 C8 C9 177.61(9)
C10 N1 C9 C8 0.13(15)
C10 N1 C9 C18 179.44(9)
C7 C8 C9 N1 -0.58(16)
C7 C8 C9 C18 -179.86(10)
C7 N2 C10 N3 176.97(9)
C7 N2 C10 N1 -1.94(15)
C11 N3 C10 N2 -1.62(15)
C11 N3 C10 N1 177.39(9)
C9 N1 C10 N2 1.20(15)
C9 N1 C10 N3 -177.71(9)
C10 N3 C11 C12 -66.03(13)
N3 C11 C12 C13 -32.47(15)
N3 C11 C12 C17 149.37(10)
C17 C12 C13 C14 -0.39(17)
C11 C12 C13 C14 -178.56(10)
C12 C13 C14 C15 -0.80(18)
C13 C14 C15 C16 1.10(18)
C14 C15 C16 C17 -0.22(18)
C15 C16 C17 C12 -0.98(17)
C13 C12 C17 C16 1.27(16)
C11 C12 C17 C16 179.48(10)

loop_
_cod_related_entry_id
_cod_related_entry_database
_cod_related_entry_code
1 ChemSpider 10526413
